data_4130644
loop_
_publ_author_name
'Atzori, Matteo'
'Morra, Elena'
'Tesi, Lorenzo'
'Albino, Andrea'
'Chiesa, Mario'
'Sorace, Lorenzo'
'Sessoli, Roberta'

_publ_section_title
;
 Quantum Coherence Times Enhancement in Vanadium(IV)-based Potential
 Molecular Qubits: the Key Role of the Vanadyl Moiety.
;
_journal_issue 35
_journal_name_full 'Journal of the American Chemical Society'
_journal_page_first 11234
_journal_page_last 11244
_journal_paper_doi 10.1021/jacs.6b05574
_journal_volume 138
_journal_year 2016
_chemical_formula_moiety 'C54 H40 O P2 S10 V'
_chemical_formula_sum 'C54 H40 O P2 S10 V'
_chemical_formula_weight 1138.34
_space_group_IT_number 15
_space_group_name_Hall '-C 2yc'
_space_group_name_H-M_alt 'C 1 2/c 1'
_symmetry_cell_setting monoclinic
_symmetry_space_group_name_Hall '-C 2yc'
_symmetry_space_group_name_H-M 'C 1 2/c 1'
_atom_sites_solution_hydrogens geom
_atom_sites_solution_primary direct
_atom_sites_solution_secondary difmap
_audit_creation_method SHELXL-97
_cell_angle_alpha 90.00
_cell_angle_beta 95.297(2)
_cell_angle_gamma 90.00
_cell_formula_units_Z 4
_cell_length_a 20.4747(5)
_cell_length_b 12.7283(4)
_cell_length_c 20.6032(5)
_cell_measurement_reflns_used 2105
_cell_measurement_temperature 293(2)
_cell_measurement_theta_max 60.0040
_cell_measurement_theta_min 4.3060
_cell_volume 5346.4(2)
_computing_cell_refinement
;
CrysAlisPro, Agilent Technologies,
Version 1.171.37.35g (release 09-12-2014 CrysAlis171 .NET)
(compiled Dec  9 2014,15:38:47)
;
_computing_data_collection
;
CrysAlisPro, Agilent Technologies,
Version 1.171.37.35g (release 09-12-2014 CrysAlis171 .NET)
(compiled Dec  9 2014,15:38:47)
;
_computing_data_reduction
;
CrysAlisPro, Agilent Technologies,
Version 1.171.37.35g (release 09-12-2014 CrysAlis171 .NET)
(compiled Dec  9 2014,15:38:47)
;
_computing_structure_refinement 'SHELXL-97 (Sheldrick, 1997)'
_diffrn_ambient_temperature 293(2)
_diffrn_detector_area_resol_mean 8.1241
_diffrn_measured_fraction_theta_full 0.969
_diffrn_measured_fraction_theta_max 0.969
_diffrn_measurement_device_type 'Xcalibur, Onyx'
_diffrn_measurement_method '\w scans'
_diffrn_radiation_monochromator graphite
_diffrn_radiation_source 'fine-focus sealed tube'
_diffrn_radiation_type CuK\a
_diffrn_radiation_wavelength 1.54184
_diffrn_reflns_av_R_equivalents 0.0589
_diffrn_reflns_av_sigmaI/netI 0.1044
_diffrn_reflns_limit_h_max 23
_diffrn_reflns_limit_h_min -11
_diffrn_reflns_limit_k_max 14
_diffrn_reflns_limit_k_min -13
_diffrn_reflns_limit_l_max 23
_diffrn_reflns_limit_l_min -23
_diffrn_reflns_number 8942
_diffrn_reflns_theta_full 61.86
_diffrn_reflns_theta_max 61.86
_diffrn_reflns_theta_min 4.31
_diffrn_standards_number 9029
_exptl_absorpt_coefficient_mu 6.071
_exptl_absorpt_correction_T_max 1.00000
_exptl_absorpt_correction_T_min 0.84255
_exptl_absorpt_correction_type multi-scan
_exptl_absorpt_process_details sadabs
_exptl_crystal_colour orange
_exptl_crystal_density_diffrn 1.414
_exptl_crystal_density_meas ?
_exptl_crystal_density_method 'not measured'
_exptl_crystal_description prism
_exptl_crystal_F_000 2340
_exptl_crystal_size_max 0.6
_exptl_crystal_size_mid 0.4
_exptl_crystal_size_min 0.4
_refine_diff_density_max 0.233
_refine_diff_density_min -0.233
_refine_diff_density_rms 0.053
_refine_ls_extinction_method none
_refine_ls_goodness_of_fit_ref 1.024
_refine_ls_hydrogen_treatment mixed
_refine_ls_matrix_type full
_refine_ls_number_parameters 308
_refine_ls_number_reflns 4061
_refine_ls_number_restraints 0
_refine_ls_restrained_S_all 1.024
_refine_ls_R_factor_all 0.1369
_refine_ls_R_factor_gt 0.0587
_refine_ls_shift/su_max 0.000
_refine_ls_shift/su_mean 0.000
_refine_ls_structure_factor_coef Fsqd
_refine_ls_weighting_details 'calc w=1/[\s^2^(Fo^2^)+(0.0000P)^2^+0.0000P] where P=(Fo^2^+2Fc^2^)/3'
_refine_ls_weighting_scheme calc
_refine_ls_wR_factor_gt 0.0678
_refine_ls_wR_factor_ref 0.0875
_reflns_number_gt 2169
_reflns_number_total 4061
_reflns_threshold_expression >2sigma(I)
_cod_data_source_file ja6b05574_si_002.cif
_cod_data_source_block 1
_cod_depositor_comments
;
The following automatic conversions were performed:

data item '_exptl_crystal_density_meas' value 'not measured' was
changed to '?' -- the value is perceived as not measured.

Automatic conversion script
Id: cif_fix_values 6909 2019-04-08 15:41:33Z antanas 
;
_cod_original_sg_symbol_H-M 'C 2/c'
_cod_database_code 4130644

loop_
_symmetry_equiv_pos_as_xyz
'x, y, z'
'-x, y, -z+1/2'
'x+1/2, y+1/2, z'
'-x+1/2, y+1/2, -z+1/2'
'-x, -y, -z'
'x, -y, z-1/2'
'-x+1/2, -y+1/2, -z'
'x+1/2, -y+1/2, z-1/2'

loop_
_atom_site_label
_atom_site_type_symbol
_atom_site_fract_x
_atom_site_fract_y
_atom_site_fract_z
_atom_site_U_iso_or_equiv
_atom_site_adp_type
_atom_site_occupancy
_atom_site_symmetry_multiplicity
_atom_site_calc_flag
_atom_site_refinement_flags
V1 V 0.0000 0.07887(11) 0.2500 0.0550(4) Uani 1 2 d S
S1 S -0.01569(6) 0.01922(13) 0.35728(7) 0.0642(4) Uani 1 1 d .
S2 S 0.11259(6) 0.03168(14) 0.27270(7) 0.0735(5) Uani 1 1 d .
S3 S 0.08247(6) -0.01961(13) 0.47395(7) 0.0710(5) Uani 1 1 d .
S4 S 0.19348(6) -0.00914(13) 0.39940(7) 0.0708(5) Uani 1 1 d .
S5 S 0.21649(7) -0.05252(15) 0.54157(8) 0.0891(6) Uani 1 1 d .
O1 O 0.0000 0.2041(4) 0.2500 0.0773(16) Uani 1 2 d S
C1 C 0.0647(2) 0.0062(4) 0.3913(2) 0.0547(15) Uani 1 1 d .
C3 C 0.1670(2) -0.0294(4) 0.4753(3) 0.0645(16) Uani 1 1 d .
C2 C 0.1173(2) 0.0120(4) 0.3563(2) 0.0559(15) Uani 1 1 d .
P1 P 0.09283(7) 0.62497(12) 0.10129(7) 0.0568(4) Uani 1 1 d .
C2D C 0.0466(3) 0.6968(4) -0.0221(3) 0.0669(17) Uani 1 1 d .
H2D H 0.0048 0.6966 -0.0079 0.080 Uiso 1 1 calc R
C1C C 0.1082(2) 0.4879(4) 0.1107(3) 0.0554(15) Uani 1 1 d .
C1B C 0.1516(2) 0.6990(5) 0.1513(3) 0.0555(15) Uani 1 1 d .
C3C C 0.1025(3) 0.3301(7) 0.1744(4) 0.087(2) Uani 1 1 d .
H3C H 0.0913 0.2960 0.2117 0.105 Uiso 1 1 calc R
C1D C 0.1003(3) 0.6655(4) 0.0198(3) 0.0537(14) Uani 1 1 d .
C2B C 0.1962(3) 0.6509(5) 0.1976(3) 0.0694(17) Uani 1 1 d .
H2B H 0.1955 0.5785 0.2035 0.083 Uiso 1 1 calc R
C1A C 0.0116(3) 0.6474(5) 0.1222(3) 0.0578(16) Uani 1 1 d .
C2C C 0.0919(3) 0.4374(6) 0.1673(3) 0.0760(18) Uani 1 1 d .
H2C H 0.0742 0.4755 0.2000 0.091 Uiso 1 1 calc R
C5B C 0.1998(3) 0.8657(6) 0.1801(4) 0.085(2) Uani 1 1 d .
H5B H 0.2017 0.9381 0.1742 0.102 Uiso 1 1 calc R
C4B C 0.2424(4) 0.8186(7) 0.2261(4) 0.090(2) Uani 1 1 d .
H4B H 0.2722 0.8594 0.2518 0.108 Uiso 1 1 calc R
C6C C 0.1359(3) 0.4309(5) 0.0632(3) 0.0657(16) Uani 1 1 d .
H6C H 0.1478 0.4640 0.0258 0.079 Uiso 1 1 calc R
C3A C -0.1015(3) 0.5936(7) 0.1144(3) 0.099(2) Uani 1 1 d .
H3A H -0.1338 0.5453 0.1005 0.119 Uiso 1 1 calc R
C3D C 0.0556(3) 0.7282(5) -0.0852(3) 0.0778(19) Uani 1 1 d .
H3D H 0.0197 0.7494 -0.1131 0.093 Uiso 1 1 calc R
C5C C 0.1457(3) 0.3223(6) 0.0717(4) 0.0791(19) Uani 1 1 d .
H5C H 0.1636 0.2832 0.0396 0.095 Uiso 1 1 calc R
C5D C 0.1702(3) 0.6984(5) -0.0654(3) 0.0730(18) Uani 1 1 d .
H5D H 0.2118 0.6991 -0.0801 0.088 Uiso 1 1 calc R
C6D C 0.1627(3) 0.6678(4) -0.0031(3) 0.0656(17) Uani 1 1 d .
H6D H 0.1992 0.6483 0.0244 0.079 Uiso 1 1 calc R
C4C C 0.1291(3) 0.2744(6) 0.1266(5) 0.090(2) Uani 1 1 d .
H4C H 0.1359 0.2026 0.1318 0.108 Uiso 1 1 calc R
C4A C -0.1171(3) 0.6808(8) 0.1477(4) 0.097(2) Uani 1 1 d .
H4A H -0.1605 0.6928 0.1555 0.117 Uiso 1 1 calc R
C2A C -0.0369(3) 0.5771(6) 0.1014(3) 0.087(2) Uani 1 1 d .
H2A H -0.0263 0.5176 0.0783 0.105 Uiso 1 1 calc R
C3B C 0.2415(3) 0.7125(7) 0.2348(3) 0.088(2) Uani 1 1 d .
H3B H 0.2714 0.6813 0.2657 0.105 Uiso 1 1 calc R
C6B C 0.1544(3) 0.8081(6) 0.1425(3) 0.0732(18) Uani 1 1 d .
H6B H 0.1256 0.8409 0.1114 0.088 Uiso 1 1 calc R
C5A C -0.0700(4) 0.7509(6) 0.1697(3) 0.087(2) Uani 1 1 d .
H5A H -0.0810 0.8096 0.1932 0.104 Uiso 1 1 calc R
C4D C 0.1169(4) 0.7282(5) -0.1064(3) 0.0772(19) Uani 1 1 d .
H4D H 0.1225 0.7485 -0.1489 0.093 Uiso 1 1 calc R
C6A C -0.0052(3) 0.7342(5) 0.1568(3) 0.0754(18) Uani 1 1 d .
H6A H 0.0270 0.7822 0.1717 0.091 Uiso 1 1 calc R

loop_
_atom_site_aniso_label
_atom_site_aniso_U_11
_atom_site_aniso_U_22
_atom_site_aniso_U_33
_atom_site_aniso_U_23
_atom_site_aniso_U_13
_atom_site_aniso_U_12
V1 0.0620(8) 0.0521(10) 0.0527(9) 0.000 0.0152(6) 0.000
S1 0.0531(8) 0.0833(12) 0.0575(9) 0.0103(8) 0.0126(6) 0.0045(9)
S2 0.0588(9) 0.1076(15) 0.0562(9) 0.0012(9) 0.0169(7) 0.0015(10)
S3 0.0622(9) 0.0934(13) 0.0581(10) 0.0133(9) 0.0097(7) 0.0020(9)
S4 0.0552(8) 0.0885(13) 0.0691(11) 0.0049(9) 0.0072(7) -0.0008(9)
S5 0.0751(10) 0.1147(16) 0.0744(12) 0.0190(11) -0.0086(8) -0.0095(11)
O1 0.103(4) 0.048(4) 0.086(4) 0.000 0.039(3) 0.000
C1 0.057(3) 0.060(4) 0.048(3) 0.009(3) 0.011(3) 0.003(3)
C3 0.066(3) 0.060(4) 0.067(4) 0.005(3) 0.002(3) -0.001(3)
C2 0.055(3) 0.065(4) 0.048(3) 0.000(3) 0.007(3) -0.003(3)
P1 0.0549(9) 0.0579(11) 0.0578(10) -0.0013(8) 0.0057(7) 0.0020(8)
C2D 0.059(4) 0.063(4) 0.078(5) 0.005(4) -0.001(3) -0.002(3)
C1C 0.055(3) 0.055(4) 0.056(4) 0.008(3) 0.005(3) -0.005(3)
C1B 0.047(3) 0.062(5) 0.058(4) -0.009(3) 0.010(3) 0.010(3)
C3C 0.083(5) 0.088(7) 0.089(6) 0.032(5) 0.002(4) -0.006(5)
C1D 0.058(4) 0.044(4) 0.058(4) 0.002(3) 0.001(3) 0.006(3)
C2B 0.059(4) 0.073(5) 0.075(4) -0.009(4) 0.001(3) 0.012(4)
C1A 0.054(4) 0.067(5) 0.053(4) -0.004(3) 0.005(3) 0.006(4)
C2C 0.063(4) 0.076(6) 0.089(5) 0.012(4) 0.010(3) -0.005(4)
C5B 0.090(5) 0.075(5) 0.091(6) -0.025(5) 0.014(4) 0.001(5)
C4B 0.078(5) 0.100(7) 0.092(6) -0.039(5) 0.012(4) -0.013(5)
C6C 0.072(4) 0.055(5) 0.069(4) 0.006(4) 0.003(3) 0.001(4)
C3A 0.070(5) 0.130(8) 0.099(6) -0.027(5) 0.014(4) -0.007(5)
C3D 0.091(5) 0.067(5) 0.071(5) 0.014(4) -0.014(4) -0.004(4)
C5C 0.078(5) 0.056(5) 0.101(6) -0.009(4) -0.002(4) 0.008(4)
C5D 0.080(4) 0.076(5) 0.064(5) 0.010(4) 0.014(4) 0.006(4)
C6D 0.065(4) 0.067(5) 0.066(4) 0.009(4) 0.009(3) 0.010(3)
C4C 0.085(5) 0.062(5) 0.119(7) 0.024(5) -0.017(5) -0.006(4)
C4A 0.065(5) 0.134(8) 0.096(6) 0.011(5) 0.021(4) 0.014(5)
C2A 0.063(4) 0.110(6) 0.090(5) -0.025(4) 0.015(4) 0.001(5)
C3B 0.059(4) 0.110(7) 0.089(5) -0.023(5) -0.015(4) 0.005(5)
C6B 0.070(4) 0.076(5) 0.074(5) -0.014(4) 0.005(3) 0.006(4)
C5A 0.089(5) 0.080(6) 0.095(5) 0.006(4) 0.030(4) 0.029(5)
C4D 0.105(6) 0.067(5) 0.061(4) 0.012(4) 0.016(4) -0.005(4)
C6A 0.074(5) 0.070(5) 0.084(5) 0.002(4) 0.013(4) 0.002(4)

loop_
_atom_type_symbol
_atom_type_description
_atom_type_scat_dispersion_real
_atom_type_scat_dispersion_imag
_atom_type_scat_source
C C 0.0181 0.0091 'International Tables Vol C Tables 4.2.6.8 and 6.1.1.4'
H H 0.0000 0.0000 'International Tables Vol C Tables 4.2.6.8 and 6.1.1.4'
O O 0.0492 0.0322 'International Tables Vol C Tables 4.2.6.8 and 6.1.1.4'
V V 0.0687 2.1097 'International Tables Vol C Tables 4.2.6.8 and 6.1.1.4'
S S 0.3331 0.5567 'International Tables Vol C Tables 4.2.6.8 and 6.1.1.4'
P P 0.2955 0.4335 'International Tables Vol C Tables 4.2.6.8 and 6.1.1.4'

loop_
_geom_angle_atom_site_label_1
_geom_angle_atom_site_label_2
_geom_angle_atom_site_label_3
_geom_angle
_geom_angle_site_symmetry_1
_geom_angle_site_symmetry_3
O1 V1 S2 104.58(5) . .
O1 V1 S2 104.58(5) . 2
S2 V1 S2 150.84(11) . 2
O1 V1 S1 108.55(5) . 2
S2 V1 S1 83.76(5) . 2
S2 V1 S1 87.05(5) 2 2
O1 V1 S1 108.55(5) . .
S2 V1 S1 87.05(5) . .
S2 V1 S1 83.76(5) 2 .
S1 V1 S1 142.90(10) 2 .
C1 S1 V1 101.54(17) . .
C2 S2 V1 101.24(16) . .
C3 S3 C1 98.5(2) . .
C3 S4 C2 98.2(2) . .
C2 C1 S1 123.6(4) . .
C2 C1 S3 115.2(4) . .
S1 C1 S3 121.2(3) . .
S5 C3 S4 123.9(3) . .
S5 C3 S3 124.2(3) . .
S4 C3 S3 111.9(3) . .
C1 C2 S2 124.3(4) . .
C1 C2 S4 116.1(4) . .
S2 C2 S4 119.5(3) . .
C1D P1 C1A 110.3(3) . .
C1D P1 C1C 111.0(3) . .
C1A P1 C1C 106.9(3) . .
C1D P1 C1B 106.3(3) . .
C1A P1 C1B 111.9(3) . .
C1C P1 C1B 110.6(3) . .
C3D C2D C1D 120.0(5) . .
C3D C2D H2D 120.0 . .
C1D C2D H2D 120.0 . .
C6C C1C C2C 119.6(6) . .
C6C C1C P1 121.2(5) . .
C2C C1C P1 119.2(5) . .
C2B C1B C6B 119.3(5) . .
C2B C1B P1 121.8(5) . .
C6B C1B P1 118.9(5) . .
C4C C3C C2C 120.2(7) . .
C4C C3C H3C 119.9 . .
C2C C3C H3C 119.9 . .
C2D C1D C6D 118.4(5) . .
C2D C1D P1 122.5(4) . .
C6D C1D P1 119.1(4) . .
C3B C2B C1B 119.3(6) . .
C3B C2B H2B 120.3 . .
C1B C2B H2B 120.3 . .
C6A C1A C2A 118.5(5) . .
C6A C1A P1 122.6(5) . .
C2A C1A P1 118.9(5) . .
C3C C2C C1C 119.5(6) . .
C3C C2C H2C 120.2 . .
C1C C2C H2C 120.2 . .
C4B C5B C6B 120.9(7) . .
C4B C5B H5B 119.5 . .
C6B C5B H5B 119.5 . .
C3B C4B C5B 120.8(7) . .
C3B C4B H4B 119.6 . .
C5B C4B H4B 119.6 . .
C1C C6C C5C 119.4(6) . .
C1C C6C H6C 120.3 . .
C5C C6C H6C 120.3 . .
C4A C3A C2A 119.6(7) . .
C4A C3A H3A 120.2 . .
C2A C3A H3A 120.2 . .
C4D C3D C2D 120.3(6) . .
C4D C3D H3D 119.9 . .
C2D C3D H3D 119.9 . .
C4C C5C C6C 120.2(7) . .
C4C C5C H5C 119.9 . .
C6C C5C H5C 119.9 . .
C6D C5D C4D 120.4(6) . .
C6D C5D H5D 119.8 . .
C4D C5D H5D 119.8 . .
C5D C6D C1D 120.7(5) . .
C5D C6D H6D 119.7 . .
C1D C6D H6D 119.7 . .
C5C C4C C3C 121.0(7) . .
C5C C4C H4C 119.5 . .
C3C C4C H4C 119.5 . .
C3A C4A C5A 120.8(7) . .
C3A C4A H4A 119.6 . .
C5A C4A H4A 119.6 . .
C1A C2A C3A 120.9(6) . .
C1A C2A H2A 119.6 . .
C3A C2A H2A 119.6 . .
C4B C3B C2B 120.1(7) . .
C4B C3B H3B 119.9 . .
C2B C3B H3B 119.9 . .
C5B C6B C1B 119.5(6) . .
C5B C6B H6B 120.3 . .
C1B C6B H6B 120.3 . .
C4A C5A C6A 119.7(7) . .
C4A C5A H5A 120.2 . .
C6A C5A H5A 120.2 . .
C3D C4D C5D 120.3(6) . .
C3D C4D H4D 119.8 . .
C5D C4D H4D 119.8 . .
C1A C6A C5A 120.6(6) . .
C1A C6A H6A 119.7 . .
C5A C6A H6A 119.7 . .

loop_
_geom_bond_atom_site_label_1
_geom_bond_atom_site_label_2
_geom_bond_distance
_geom_bond_site_symmetry_2
V1 O1 1.594(5) .
V1 S2 2.3864(14) .
V1 S2 2.3864(14) 2
V1 S1 2.3867(14) 2
V1 S1 2.3867(14) .
S1 C1 1.736(5) .
S2 C2 1.735(5) .
S3 C3 1.733(5) .
S3 C1 1.740(5) .
S4 C3 1.721(5) .
S4 C2 1.743(5) .
S5 C3 1.650(5) .
C1 C2 1.351(5) .
P1 C1D 1.776(5) .
P1 C1A 1.779(5) .
P1 C1C 1.780(6) .
P1 C1B 1.780(6) .
C2D C3D 1.387(7) .
C2D C1D 1.392(7) .
C2D H2D 0.9300 .
C1C C6C 1.382(7) .
C1C C2C 1.399(7) .
C1B C2B 1.399(7) .
C1B C6B 1.402(7) .
C3C C4C 1.366(9) .
C3C C2C 1.389(8) .
C3C H3C 0.9300 .
C1D C6D 1.402(6) .
C2B C3B 1.391(7) .
C2B H2B 0.9300 .
C1A C6A 1.375(7) .
C1A C2A 1.375(7) .
C2C H2C 0.9300 .
C5B C4B 1.366(8) .
C5B C6B 1.367(7) .
C5B H5B 0.9300 .
C4B C3B 1.363(8) .
C4B H4B 0.9300 .
C6C C5C 1.405(8) .
C6C H6C 0.9300 .
C3A C4A 1.357(9) .
C3A C2A 1.391(8) .
C3A H3A 0.9300 .
C3D C4D 1.369(7) .
C3D H3D 0.9300 .
C5C C4C 1.355(8) .
C5C H5C 0.9300 .
C5D C6D 1.363(7) .
C5D C4D 1.371(7) .
C5D H5D 0.9300 .
C6D H6D 0.9300 .
C4C H4C 0.9300 .
C4A C5A 1.360(9) .
C4A H4A 0.9300 .
C2A H2A 0.9300 .
C3B H3B 0.9300 .
C6B H6B 0.9300 .
C5A C6A 1.393(7) .
C5A H5A 0.9300 .
C4D H4D 0.9300 .
C6A H6A 0.9300 .
